data_4134489
loop_
_publ_author_name
'Pan, Chun-Ya'
'Yang, Xin-Rui'
'Xiong, Lin'
'Lu, Zhong-Wei'
'Zhen, Bo-Yu'
'Sui, Xin'
'Deng, Xue-Bin'
'Chen, Ling'
'Wu, Li-Ming'

_publ_section_title
;
 Solid-State Nonlinear Optical Switch with the Widest Switching
 Temperature Range Owing to Its Continuously Tunable <i>T</i><sub>c</sub>.
;
_journal_issue 13
_journal_name_full 'Journal of the American Chemical Society'
_journal_page_first 6423
_journal_page_last 6431
_journal_paper_doi 10.1021/jacs.0c01741
_journal_volume 142
_journal_year 2020
_chemical_formula_sum 'F H8 K0.28 N1.72 O3 P'
_chemical_formula_weight 141.14
_space_group_IT_number 33
_space_group_name_Hall 'P 2c -2n'
_space_group_name_H-M_alt 'P n a 21'
_symmetry_cell_setting orthorhombic
_symmetry_space_group_name_H-M 'P n a 21'
_atom_sites_solution_hydrogens none
_atom_sites_solution_primary direct
_atom_sites_solution_secondary difmap
_audit_creation_method SHELXL-97
_cell_angle_alpha 90.00
_cell_angle_beta 90.00
_cell_angle_gamma 90.00
_cell_formula_units_Z 4
_cell_length_a 7.9247(3)
_cell_length_b 11.1134(4)
_cell_length_c 5.9812(3)
_cell_measurement_reflns_used 3985
_cell_measurement_temperature 260(2)
_cell_measurement_theta_max 27.41
_cell_measurement_theta_min 3.87
_cell_volume 526.77(4)
_computing_structure_refinement 'SHELXL-97 (Sheldrick, 1997)'
_computing_structure_solution 'SHELXS-97 (Sheldrick, 1990)'
_diffrn_ambient_temperature 260(2)
_diffrn_measured_fraction_theta_full 1.000
_diffrn_measured_fraction_theta_max 1.000
_diffrn_measurement_device_type 'CCD area detector'
_diffrn_measurement_method 'phi and omega scans'
_diffrn_radiation_monochromator graphite
_diffrn_radiation_source 'fine-focus sealed tube'
_diffrn_radiation_type MoK\a
_diffrn_radiation_wavelength 0.71073
_diffrn_reflns_av_R_equivalents 0.0753
_diffrn_reflns_av_sigmaI/netI 0.0440
_diffrn_reflns_limit_h_max 9
_diffrn_reflns_limit_h_min -10
_diffrn_reflns_limit_k_max 14
_diffrn_reflns_limit_k_min -14
_diffrn_reflns_limit_l_max 7
_diffrn_reflns_limit_l_min -7
_diffrn_reflns_number 10193
_diffrn_reflns_theta_full 27.49
_diffrn_reflns_theta_max 27.49
_diffrn_reflns_theta_min 3.16
_exptl_absorpt_coefficient_mu 0.679
_exptl_absorpt_correction_T_max 0.7456
_exptl_absorpt_correction_T_min 0.6199
_exptl_absorpt_correction_type multi-scan
_exptl_crystal_colour colorless
_exptl_crystal_density_diffrn 1.780
_exptl_crystal_density_method 'not measured'
_exptl_crystal_description block
_exptl_crystal_F_000 294
_exptl_crystal_size_max 0.05
_exptl_crystal_size_mid 0.03
_exptl_crystal_size_min 0.02
_refine_diff_density_max 0.442
_refine_diff_density_min -0.448
_refine_diff_density_rms 0.097
_refine_ls_abs_structure_details 'Flack H D (1983), Acta Cryst. A39, 876-881'
_refine_ls_abs_structure_Flack 0.00
_refine_ls_extinction_method none
_refine_ls_goodness_of_fit_ref 1.115
_refine_ls_hydrogen_treatment none
_refine_ls_matrix_type full
_refine_ls_number_parameters 98
_refine_ls_number_reflns 1217
_refine_ls_number_restraints 39
_refine_ls_restrained_S_all 1.099
_refine_ls_R_factor_all 0.0661
_refine_ls_R_factor_gt 0.0572
_refine_ls_shift/su_max 0.000
_refine_ls_shift/su_mean 0.000
_refine_ls_structure_factor_coef Fsqd
_refine_ls_weighting_details 'calc w=1/[\s^2^(Fo^2^)+(0.0251P)^2^+1.4962P] where P=(Fo^2^+2Fc^2^)/3'
_refine_ls_weighting_scheme calc
_refine_ls_wR_factor_gt 0.1063
_refine_ls_wR_factor_ref 0.1091
_reflns_number_gt 1096
_reflns_number_total 1217
_reflns_threshold_expression >2sigma(I)
_cod_data_source_file K0.3(NH4)1.7PO3F.cif
_cod_data_source_block K0.3(NH4)1.7PO3F-HTP-260K
_cod_depositor_comments
;
The following automatic conversions were performed:

data item '_symmetry_cell_setting' value 'Orthorhombic' was changed
to 'orthorhombic' in accordance with the
/home/data/users/saulius/crontab/automatic-downloads/rss-feeds/ACS/lib/dictionaries/cif_core.dic
dictionary named 'cif_core.dic' version 2.4.2 last updated on
2011-04-26.

Automatic conversion script
Id: cif_fix_values 7556 2019-12-06 15:28:31Z antanas 

 Adding full bibliography for 4134470--4134505.cif.
;
_cod_original_sg_symbol_H-M 'Pna2(1) '
_cod_original_formula_sum 'H8 F K0.28 N1.72 O3 P'
_cod_database_code 4134489

loop_
_symmetry_equiv_pos_as_xyz
'x, y, z'
'-x, -y, z+1/2'
'x+1/2, -y+1/2, z'
'-x+1/2, y+1/2, z+1/2'

loop_
_atom_site_label
_atom_site_type_symbol
_atom_site_fract_x
_atom_site_fract_y
_atom_site_fract_z
_atom_site_U_iso_or_equiv
_atom_site_adp_type
_atom_site_occupancy
_atom_site_symmetry_multiplicity
_atom_site_calc_flag
_atom_site_refinement_flags
_atom_site_disorder_assembly
_atom_site_disorder_group
P P 0.18922(12) 0.87387(9) 0.8856(2) 0.0155(2) Uani 1 1 d . . .
N2 N 0.0779(2) 1.19154(17) 0.8807(6) 0.0180(7) Uani 0.737(7) 1 d PD . .
K K 0.0779(2) 1.19154(17) 0.8807(6) 0.0180(7) Uani 0.263(7) 1 d P . .
N1 N 0.6415(4) 0.9622(3) 0.9003(9) 0.0222(8) Uani 1 1 d D . .
F F -0.0016(3) 0.9199(2) 0.8878(8) 0.0355(7) Uani 1 1 d . . .
O2 O 0.1935(5) 0.7739(3) 1.0525(6) 0.0310(9) Uani 1 1 d . . .
O1 O 0.2864(4) 0.9850(3) 0.9495(5) 0.0217(8) Uani 1 1 d . . .
O3 O 0.2179(4) 0.8382(3) 0.6465(5) 0.0257(8) Uani 1 1 d . . .
H1 H 0.537(2) 0.972(3) 0.921(7) 0.014(12) Uiso 1 1 d D . .
H3 H 0.697(4) 1.012(3) 0.980(5) 0.025(15) Uiso 1 1 d D . .
H2 H 0.665(5) 0.974(3) 0.764(4) 0.026(16) Uiso 1 1 d D . .
H4 H 0.669(4) 0.8908(19) 0.939(6) 0.034(16) Uiso 1 1 d D . .
H6 H 0.130(7) 1.227(5) 0.980(7) 0.034(18) Uiso 1 1 d D . .
H7 H 0.080(10) 1.233(6) 0.766(7) 0.14(5) Uiso 1 1 d D . .
H5 H -0.020(4) 1.181(6) 0.919(12) 0.17(5) Uiso 1 1 d D . .
H8 H 0.124(7) 1.126(3) 0.855(12) 0.08(3) Uiso 1 1 d D . .

loop_
_atom_site_aniso_label
_atom_site_aniso_U_11
_atom_site_aniso_U_22
_atom_site_aniso_U_33
_atom_site_aniso_U_23
_atom_site_aniso_U_13
_atom_site_aniso_U_12
P 0.0133(4) 0.0192(5) 0.0139(4) 0.0014(7) -0.0006(6) 0.0011(4)
N2 0.0152(11) 0.0179(11) 0.0208(11) -0.0033(15) -0.0010(13) -0.0022(7)
K 0.0152(11) 0.0179(11) 0.0208(11) -0.0033(15) -0.0010(13) -0.0022(7)
N1 0.0167(17) 0.030(2) 0.020(2) -0.006(2) -0.002(2) -0.0038(13)
F 0.0142(12) 0.0384(14) 0.0540(18) -0.002(2) 0.005(2) 0.0038(10)
O2 0.040(2) 0.0253(19) 0.0273(18) 0.0030(16) -0.0007(18) -0.0022(17)
O1 0.0193(16) 0.0252(16) 0.0205(17) -0.0031(12) 0.0003(12) 0.0012(13)
O3 0.029(2) 0.0290(19) 0.0196(17) -0.0018(15) 0.0010(15) -0.0023(15)

loop_
_atom_type_symbol
_atom_type_description
_atom_type_scat_dispersion_real
_atom_type_scat_dispersion_imag
_atom_type_scat_source
N N 0.0061 0.0033 'International Tables Vol C Tables 4.2.6.8 and 6.1.1.4'
H H 0.0000 0.0000 'International Tables Vol C Tables 4.2.6.8 and 6.1.1.4'
O O 0.0106 0.0060 'International Tables Vol C Tables 4.2.6.8 and 6.1.1.4'
F F 0.0171 0.0103 'International Tables Vol C Tables 4.2.6.8 and 6.1.1.4'
P P 0.1023 0.0942 'International Tables Vol C Tables 4.2.6.8 and 6.1.1.4'
K K 0.2009 0.2494 'International Tables Vol C Tables 4.2.6.8 and 6.1.1.4'

loop_
_geom_angle_atom_site_label_1
_geom_angle_atom_site_label_2
_geom_angle_atom_site_label_3
_geom_angle
_geom_angle_site_symmetry_1
_geom_angle_site_symmetry_3
_geom_angle_publ_flag
O2 P O3 115.9(2) . . ?
O2 P O1 115.4(2) . . ?
O3 P O1 112.41(19) . . ?
O2 P F 104.7(2) . . ?
O3 P F 103.6(2) . . ?
O1 P F 102.69(16) . . ?
O2 P K 48.27(15) . 2_575 ?
O3 P K 142.60(15) . 2_575 ?
O1 P K 104.47(13) . 2_575 ?
F P K 61.05(17) . 2_575 ?
O2 P K 113.93(15) . 2_574 ?
O3 P K 43.01(14) . 2_574 ?
O1 P K 130.61(14) . 2_574 ?
F P K 62.29(16) . 2_574 ?
K P K 106.36(5) 2_575 2_574 ?
H6 N2 H7 109(2) . . ?
H6 N2 H5 110(2) . . ?
H7 N2 H5 109(2) . . ?
H6 N2 H8 109(2) . . ?
H7 N2 H8 109(2) . . ?
H5 N2 H8 110(2) . . ?
H1 N1 H3 110(2) . . ?
H1 N1 H2 110(2) . . ?
H3 N1 H2 109(2) . . ?
H1 N1 H4 109(2) . . ?
H3 N1 H4 108(2) . . ?
H2 N1 H4 110(2) . . ?
P F K 93.54(18) . 2_575 ?
P F K 92.61(17) . 2_574 ?
K F K 130.51(10) 2_575 2_574 ?
P O2 K 136.1(2) . 4_545 ?
P O2 K 109.42(19) . 2_575 ?
K O2 K 92.72(15) 4_545 2_575 ?
P O3 K 141.6(2) . 4_544 ?
P O3 K 115.94(19) . 2_574 ?
K O3 K 95.24(14) 4_544 2_574 ?

loop_
_geom_bond_atom_site_label_1
_geom_bond_atom_site_label_2
_geom_bond_distance
_geom_bond_site_symmetry_2
_geom_bond_publ_flag
P O2 1.494(4) . ?
P O3 1.501(4) . ?
P O1 1.505(3) . ?
P F 1.596(2) . ?
P K 3.712(3) 2_575 ?
P K 3.759(3) 2_574 ?
N2 H6 0.823(19) . ?
N2 H7 0.83(2) . ?
N2 H5 0.82(2) . ?
N2 H8 0.824(19) . ?
N1 H1 0.846(18) . ?
N1 H3 0.854(18) . ?
N1 H2 0.846(18) . ?
N1 H4 0.854(17) . ?
F K 3.255(5) 2_575 ?
F K 3.331(5) 2_574 ?
O2 K 2.823(5) 4_545 ?
O2 K 2.938(5) 2_575 ?
O3 K 2.793(4) 4_544 ?
O3 K 2.852(4) 2_574 ?

loop_
_geom_hbond_atom_site_label_D
_geom_hbond_atom_site_label_H
_geom_hbond_atom_site_label_A
_geom_hbond_distance_DH
_geom_hbond_distance_HA
_geom_hbond_distance_DA
_geom_hbond_angle_DHA
_geom_hbond_site_symmetry_A
N1 H1 O1 0.846(18) 1.997(18) 2.841(5) 175(4) .
N2 H8 O1 0.824(19) 2.11(4) 2.858(4) 151(6) .
N2 H8 F 0.824(19) 2.51(5) 3.085(3) 128(6) .
N1 H3 O3 0.854(18) 2.05(2) 2.886(5) 165(3) 2_675
N1 H2 O1 0.846(18) 1.975(19) 2.818(6) 175(4) 2_674
N1 H4 O2 0.854(17) 1.963(19) 2.807(6) 170(4) 3_565
N2 H6 O3 0.823(19) 1.99(3) 2.793(4) 163(6) 4
N2 H7 O2 0.83(2) 2.25(7) 2.823(5) 127(7) 4_554
N2 H7 O2 0.83(2) 2.51(7) 2.938(5) 113(6) 2_574
N2 H5 O3 0.82(2) 2.08(4) 2.852(4) 156(7) 2_575
